data_7034577
loop_
_publ_author_name
'Essehli, R.'
'Belharouak, I.'
'Ben Yahia, H.'
'Maher, K.'
'Abouimrane, A.'
'Orayech, B.'
'Calder, S.'
'Zhou, X. L.'
'Zhou, Z.'
'Sun, Y.-K.'

_publ_section_title
;
 Alluaudite Na2Co2Fe(PO4)3 as an electroactive material for sodium ion
 batteries.
;
_journal_issue 17
_journal_name_full 'Dalton transactions (Cambridge, England : 2003)'
_journal_page_first 7881
_journal_page_last 7886
_journal_paper_doi 10.1039/c5dt00971e
_journal_volume 44
_journal_year 2015
_chemical_formula_sum 'Co1.935 Fe1.065 Na2 O12 P3'
_chemical_formula_weight 504.4
_chemical_name_systematic ' ?'
_space_group_IT_number 15
_symmetry_cell_setting monoclinic
_symmetry_Int_Tables_number 15
_symmetry_space_group_name_Hall '-C 2yc'
_symmetry_space_group_name_H-M 'C 1 2/c 1'
_cell_angle_alpha 90
_cell_angle_beta 113.913(2)
_cell_angle_gamma 90
_cell_formula_units_Z 4
_cell_length_a 11.7599(3)
_cell_length_b 12.4522(3)
_cell_length_c 6.44063(16)
_cell_measurement_temperature 293
_cell_volume 862.19(4)
_diffrn_ambient_temperature 293
_diffrn_radiation_probe neutron
_diffrn_radiation_wavelength 2.413
_exptl_absorpt_coefficient_mu 0.047
_exptl_crystal_density_diffrn 3.8859
_exptl_crystal_F_000 972
_pd_instr_location ' ?'
_pd_meas_2theta_range_inc 0.05
_pd_meas_2theta_range_max 123.975
_pd_meas_2theta_range_min 5.025
_pd_meas_number_of_points 2380
_pd_proc_2theta_range_inc 0.05
_pd_proc_2theta_range_max 123.975
_pd_proc_2theta_range_min 17.625
_pd_proc_ls_background_function '15 Legendre polynoms'
_pd_proc_ls_pref_orient_corr none
_pd_proc_ls_profile_function Pseudo-Voigt
_pd_proc_ls_prof_R_factor 0.0236
_pd_proc_ls_prof_wR_expected 0.0393
_pd_proc_ls_prof_wR_factor 0.0299
_refine_diff_density_max 0.02
_refine_diff_density_min -0.03
_refine_ls_goodness_of_fit_all 0.76
_refine_ls_number_constraints 0
_refine_ls_number_parameters 59
_refine_ls_number_restraints 0
_refine_ls_R_factor_all 0.0113
_refine_ls_R_factor_gt 0.0103
_refine_ls_shift/su_max 0.0051
_refine_ls_shift/su_mean 0.0002
_refine_ls_weighting_scheme sigma
_refine_ls_wR_factor_all 0.0114
_refine_ls_wR_factor_gt 0.0113
_cod_data_source_file c5dt00971e2.cif
_cod_data_source_block I
_cod_depositor_comments 'Adding full bibliography for 7034577.cif.'
_cod_original_cell_volume 862.18(4)
_cod_database_code 7034577

loop_
_space_group_symop_id
_space_group_symop_operation_xyz
1 x,y,z
2 -x,y,-z+1/2
3 -x,-y,-z
4 x,-y,z+1/2
5 x+1/2,y+1/2,z
6 -x+1/2,y+1/2,-z+1/2
7 -x+1/2,-y+1/2,-z
8 x+1/2,-y+1/2,z+1/2

loop_
_atom_site_label
_atom_site_type_symbol
_atom_site_fract_x
_atom_site_fract_y
_atom_site_fract_z
_atom_site_adp_type
_atom_site_U_iso_or_equiv
_atom_site_site_symmetry_multiplicity
_atom_site_occupancy
_atom_site_calc_flag
Na1 Na 0 0.5 0.5 Uiso 0.051(2) 4 1 d
Na2 Na 0.5 0.4872(8) 0.25 Uiso 0.051(2) 4 1 d
Co1 Co 0 0.2723(9) 0.25 Uiso 0.031(7) 4 0.993(10) d
Fe1 Fe 0 0.2723(9) 0.25 Uiso 0.031(7) 4 0.007(10) d
Co2 Co 0.7816(3) 0.1566(2) 0.3682(6) Uiso 0.0030(18) 8 0.476(8) d
Fe2 Fe 0.7816(3) 0.1566(2) 0.3682(6) Uiso 0.0030(18) 8 0.524(8) d
P1 P 0.7646(3) 0.1101(3) 0.8780(7) Uiso 0.0127(14) 8 1 d
P2 P 0 0.2936(5) 0.75 Uiso 0.0127(14) 4 1 d
O1 O 0.8383(3) 0.1670(2) 0.1086(6) Uiso 0.0145(9) 8 1 d
O2 O 0.0412(3) 0.2197(3) 0.9668(7) Uiso 0.0145(9) 8 1 d
O3 O 0.7778(3) 0.1778(2) 0.6852(5) Uiso 0.0145(9) 8 1 d
O4 O 0.8252(2) 0.0011(4) 0.3868(5) Uiso 0.0145(9) 8 1 d
O5 O 0.6028(3) 0.1343(2) 0.2511(5) Uiso 0.0145(9) 8 1 d
O6 O 0.8740(3) 0.3981(3) 0.1734(6) Uiso 0.0145(9) 8 1 d

loop_
_atom_type_symbol
_atom_type_scat_length_neutron
_atom_type_scat_source
Na 3.630 International_Tables_Vol_C
Co 2.490 International_Tables_Vol_C
Fe 9.450 International_Tables_Vol_C
P 5.130 International_Tables_Vol_C
O 5.803 International_Tables_Vol_C

loop_
_geom_angle_atom_site_label_1
_geom_angle_atom_site_label_2
_geom_angle_atom_site_label_3
_geom_angle_site_symmetry_1
_geom_angle_site_symmetry_3
_geom_angle
O1 P1 O3 1_556 . 108.5(3)
O1 P1 O4 1_556 4_555 107.6(2)
O1 P1 O6 1_556 7_656 111.7(4)
O3 P1 O4 . 4_555 108.6(3)
O3 P1 O6 . 7_656 107.8(3)
O4 P1 O6 4_555 7_656 112.5(3)
O2 P2 O2 . 2_556 108.6(4)
O2 P2 O3 . 1_455 76.7(2)
O2 P2 O3 . 2_656 69.1(2)
O2 P2 O5 . 7_556 108.1(2)
O2 P2 O5 . 8_455 112.74(16)
O2 P2 O3 2_556 1_455 69.1(2)
O2 P2 O3 2_556 2_656 76.7(2)
O2 P2 O5 2_556 7_556 112.74(16)
O2 P2 O5 2_556 8_455 108.1(2)
O3 P2 O3 1_455 2_656 119.5(2)
O3 P2 O5 1_455 7_556 67.36(16)
O3 P2 O5 1_455 8_455 170.4(2)
O3 P2 O5 2_656 7_556 170.4(2)
O3 P2 O5 2_656 8_455 67.36(16)
O5 P2 O5 7_556 8_455 106.7(4)

loop_
_geom_bond_atom_site_label_1
_geom_bond_atom_site_label_2
_geom_bond_site_symmetry_2
_geom_bond_distance
Na1 O5 5_455 2.898(4)
Na1 O5 6_555 2.300(3)
Na1 O5 7_556 2.898(4)
Na1 O5 8_455 2.300(3)
Na1 O6 1_455 2.388(3)
Na1 O6 2_655 2.529(4)
Na1 O6 3_666 2.388(3)
Na1 O6 4_465 2.529(4)
Na2 O1 5_455 2.838(8)
Na2 O1 6_655 2.838(8)
Na2 O2 7_556 2.877(10)
Na2 O2 8_554 2.877(10)
Na2 O4 5_455 2.550(3)
Na2 O4 6_655 2.550(3)
Na2 O4 7_656 2.413(2)
Na2 O4 8_454 2.413(2)
Co1 Fe1 . 0
Co1 O1 1_455 2.182(8)
Co1 O1 2_655 2.182(8)
Co1 O2 1_554 2.169(6)
Co1 O2 2_556 2.169(6)
Co1 O6 1_455 2.074(9)
Co1 O6 2_655 2.074(9)
Fe1 O1 1_455 2.182(8)
Fe1 O1 2_655 2.182(8)
Fe1 O2 1_554 2.169(6)
Fe1 O2 2_556 2.169(6)
Fe1 O6 1_455 2.074(9)
Fe1 O6 2_655 2.074(9)
Co2 Fe2 . 0
Co2 O1 . 2.039(6)
Co2 O2 2_656 2.072(4)
Co2 O3 . 2.078(5)
Co2 O3 7_656 2.160(4)
Co2 O4 . 1.994(6)
Co2 O5 . 1.945(5)
Fe2 O1 . 2.039(6)
Fe2 O2 2_656 2.072(4)
Fe2 O3 . 2.078(5)
Fe2 O3 7_656 2.160(4)
Fe2 O4 . 1.994(6)
Fe2 O5 . 1.945(5)
P1 O1 1_556 1.554(5)
P1 O3 . 1.559(6)
P1 O4 4_555 1.548(6)
P1 O6 7_656 1.529(6)
P2 O2 . 1.576(5)
P2 O2 2_556 1.576(5)
P2 O3 1_455 2.863(5)
P2 O3 2_656 2.863(5)
P2 O5 7_556 1.503(5)
P2 O5 8_455 1.503(5)
O1 O1 7_655 2.861(4)
O1 O2 1_654 2.953(6)
O1 O2 2_656 2.603(5)
O1 O3 1_554 2.527(5)
O1 O3 7_656 2.971(5)
O1 O4 . 2.780(5)
O1 O4 4_554 2.503(5)
O1 O6 . 2.914(4)
O1 O6 7_655 2.552(4)
O2 O2 2_556 2.558(6)
O2 O3 1_455 2.933(4)
O2 O3 2_656 2.730(6)
O2 O3 8_455 2.859(4)
O2 O5 7_556 2.492(4)
O2 O5 8_455 2.564(6)
O3 O3 7_656 2.844(4)
O3 O4 4_555 2.524(5)
O3 O5 . 2.771(4)
O3 O5 7_656 2.673(4)
O3 O6 7_656 2.495(6)
O4 O5 . 2.916(5)
O4 O6 6_645 2.558(5)
O5 O5 2_655 2.412(6)
O5 O6 6_645 2.976(4)
O5 O6 7_655 2.884(6)
O6 O6 2_755 2.718(5)
